data_4110281
loop_
_publ_author_name
'W. Hill Harman'
'Christopher J. Chang'

_publ_contact_author_email chrischang@berkeley.edu
_publ_contact_author_name ' Christopher J. Chang'
_publ_section_title
;
 N2O Activation and Oxidation Reactivity from a Non-Heme Iron Pyrrole
 Platform
;
_journal_name_full 'Journal of the American Chemical Society'
_journal_page_first 15128
_journal_page_last 15129
_journal_paper_doi 10.1021/ja076842g
_journal_volume 129
_journal_year 2007
_chemical_formula_moiety 'C42 H45 Fe N4, C16 H40 K O8'
_chemical_formula_sum 'C58 H85 Fe K N4 O8'
_chemical_formula_weight 1061.28
_space_group_IT_number 14
_symmetry_cell_setting monoclinic
_symmetry_Int_Tables_number 14
_symmetry_space_group_name_Hall '-P 2ybc'
_symmetry_space_group_name_H-M 'P 1 21/c 1'
_audit_creation_date 'Tue Sep  4 16:14:10 2007'
_audit_creation_method 'by teXsan'
_cell_angle_alpha 90
_cell_angle_beta 95.855(4)
_cell_angle_gamma 90
_cell_formula_units_Z 4
_cell_length_a 17.625(5)
_cell_length_b 13.840(4)
_cell_length_c 24.177(6)
_cell_measurement_reflns_used 5414
_cell_measurement_temperature 141.2
_cell_measurement_theta_max 24.0
_cell_measurement_theta_min 3.4
_cell_volume 5867(3)
_computing_cell_refinement 'Bruker-AXS SAINT v6.40'
_computing_data_collection 'Bruker-AXS SMART v5.054'
_computing_data_reduction 'Bruker-AXS SAINT v6.40'
_computing_publication_material teXsan
_computing_structure_refinement teXsan
_computing_structure_solution SIR97
_diffrn_measured_fraction_theta_full 0.9841
_diffrn_measured_fraction_theta_max 0.9841
_diffrn_measurement_device_type 'Bruker SMART 1000'
_diffrn_measurement_method \w-scans
_diffrn_radiation_type 'Mo K\a'
_diffrn_radiation_wavelength 0.7107
_diffrn_reflns_av_R_equivalents 0.032
_diffrn_reflns_limit_h_max 20
_diffrn_reflns_limit_h_min 0
_diffrn_reflns_limit_k_max 16
_diffrn_reflns_limit_k_min 0
_diffrn_reflns_limit_l_max 28
_diffrn_reflns_limit_l_min -28
_diffrn_reflns_number 26424
_diffrn_reflns_theta_full 24.75
_diffrn_reflns_theta_max 24.75
_diffrn_standards_decay_% 0
_diffrn_standards_interval_count 0
_diffrn_standards_interval_time 0
_diffrn_standards_number 0
_exptl_absorpt_coefficient_mu 0.382
_exptl_absorpt_correction_T_max 1.0
_exptl_absorpt_correction_T_min 0.85
_exptl_absorpt_correction_type empirical
_exptl_absorpt_process_details 'Blessing, 1995'
_exptl_crystal_colour yellow
_exptl_crystal_density_diffrn 1.201
_exptl_crystal_description block
_exptl_crystal_F_000 2280.00
_exptl_crystal_size_max 0.220
_exptl_crystal_size_mid 0.200
_exptl_crystal_size_min 0.180
_refine_diff_density_max 0.32
_refine_diff_density_min -0.26
_refine_ls_extinction_method none
_refine_ls_goodness_of_fit_ref 1.665
_refine_ls_hydrogen_treatment constr
_refine_ls_number_parameters 649
_refine_ls_number_reflns 6287
_refine_ls_R_factor_all 0.0774
_refine_ls_R_factor_gt 0.0398
_refine_ls_shift/su_max 0.0627
_refine_ls_structure_factor_coef F
_refine_ls_weighting_details 'w = 1/[\s^2^(Fo) + 0.00022|Fo|^2^]'
_refine_ls_weighting_scheme calc
_refine_ls_wR_factor_all 0.0534
_refine_ls_wR_factor_ref 0.0472
_reflns_number_gt 6287
_reflns_number_total 9907
_reflns_threshold_expression F^2^>3.0\s(F^2^)
_cod_data_source_file ja076842gsi20070910_011239.cif
_cod_data_source_block '[K(DME)4][tpa(Mes)Fe]'
_cod_original_cell_volume 5867(2)
_cod_original_sg_symbol_H-M 'P 21/c '
_cod_original_formula_sum 'C58 H85 Fe K N4 O8 '
_cod_database_code 4110281

loop_
_symmetry_equiv_pos_as_xyz
x,y,z
-x,1/2+y,1/2-z
-x,-y,-z
x,1/2-y,1/2+z

loop_
_atom_site_label
_atom_site_type_symbol
_atom_site_fract_x
_atom_site_fract_y
_atom_site_fract_z
_atom_site_U_iso_or_equiv
_atom_site_adp_type
_atom_site_occupancy
_atom_site_calc_flag
Fe1 Fe 0.76851(2) 0.24892(3) -0.02301(2) 0.0268(1) Uani 1.00 d
K1 K 0.82086(4) 0.72502(5) -0.19039(3) 0.0361(2) Uani 1.00 d
O1 O 0.7158(1) 0.6250(1) -0.13550(9) 0.0431(7) Uani 1.00 d
O2 O 0.8233(1) 0.5193(2) -0.18846(10) 0.0509(8) Uani 1.00 d
O3 O 0.9419(1) 0.8558(2) -0.1985(1) 0.0670(9) Uani 1.00 d
O4 O 0.9778(2) 0.6735(2) -0.1584(1) 0.099(1) Uani 1.00 d
O5 O 0.8154(1) 0.8305(2) -0.08716(9) 0.0515(8) Uani 1.00 d
O6 O 0.7450(1) 0.9047(2) -0.18719(9) 0.0483(7) Uani 1.00 d
O7 O 0.6995(1) 0.6966(2) -0.27429(10) 0.0555(8) Uani 1.00 d
O8 O 0.8489(2) 0.6933(2) -0.3049(1) 0.0706(9) Uani 1.00 d
N1 N 0.8786(1) 0.2559(2) -0.05579(9) 0.0294(7) Uani 1.00 d
N2 N 0.7964(1) 0.3838(2) 0.00209(10) 0.0291(7) Uani 1.00 d
N3 N 0.7314(1) 0.2296(2) -0.10503(9) 0.0296(7) Uani 1.00 d
N4 N 0.8191(1) 0.1421(2) 0.02459(10) 0.0298(7) Uani 1.00 d
C1 C 0.9331(2) 0.2106(2) -0.0128(1) 0.0336(9) Uani 1.00 d
C2 C 0.8950(2) 0.1308(2) 0.0163(1) 0.0307(9) Uani 1.00 d
C3 C 0.9246(2) 0.0503(2) 0.0431(1) 0.0373(10) Uani 1.00 d
C4 C 0.8650(2) 0.0087(2) 0.0697(1) 0.0386(10) Uani 1.00 d
C5 C 0.8014(2) 0.0651(2) 0.0578(1) 0.0300(9) Uani 1.00 d
C6 C 0.7255(2) 0.0566(2) 0.0791(1) 0.0290(9) Uani 1.00 d
C7 C 0.6720(2) -0.0124(2) 0.0580(1) 0.0337(9) Uani 1.00 d
C8 C 0.6015(2) -0.0163(2) 0.0786(1) 0.0385(10) Uani 1.00 d
C9 C 0.5817(2) 0.0456(2) 0.1197(1) 0.042(1) Uani 1.00 d
C10 C 0.6353(2) 0.1121(2) 0.1409(1) 0.041(1) Uani 1.00 d
C11 C 0.7066(2) 0.1188(2) 0.1217(1) 0.0327(9) Uani 1.00 d
C12 C 0.6889(2) -0.0806(2) 0.0126(1) 0.043(1) Uani 1.00 d
C13 C 0.5043(2) 0.0400(3) 0.1403(2) 0.065(1) Uani 1.00 d
C14 C 0.7641(2) 0.1909(2) 0.1467(1) 0.0403(10) Uani 1.00 d
C15 C 0.8932(2) 0.3597(2) -0.0637(1) 0.0341(9) Uani 1.00 d
C16 C 0.8608(2) 0.4180(2) -0.0190(1) 0.0301(9) Uani 1.00 d
C17 C 0.8809(2) 0.5059(2) 0.0039(1) 0.0353(9) Uani 1.00 d
C18 C 0.8272(2) 0.5274(2) 0.0412(1) 0.0365(9) Uani 1.00 d
C19 C 0.7764(2) 0.4515(2) 0.0398(1) 0.0295(9) Uani 1.00 d
C20 C 0.7105(2) 0.4343(2) 0.0717(1) 0.0287(9) Uani 1.00 d
C21 C 0.7190(2) 0.4320(2) 0.1299(1) 0.0326(9) Uani 1.00 d
C22 C 0.6564(2) 0.4110(2) 0.1586(1) 0.041(1) Uani 1.00 d
C23 C 0.5847(2) 0.3913(2) 0.1318(1) 0.041(1) Uani 1.00 d
C24 C 0.5766(2) 0.3973(2) 0.0744(1) 0.0373(10) Uani 1.00 d
C25 C 0.6369(2) 0.4190(2) 0.0442(1) 0.0317(9) Uani 1.00 d
C26 C 0.7949(2) 0.4496(2) 0.1629(1) 0.046(1) Uani 1.00 d
C27 C 0.5185(2) 0.3673(3) 0.1641(2) 0.058(1) Uani 1.00 d
C28 C 0.6227(2) 0.4338(2) -0.0176(1) 0.0382(10) Uani 1.00 d
C29 C 0.8699(2) 0.2007(2) -0.1081(1) 0.0356(9) Uani 1.00 d
C30 C 0.7905(2) 0.2132(2) -0.1366(1) 0.0312(9) Uani 1.00 d
C31 C 0.7638(2) 0.2043(2) -0.1919(1) 0.039(1) Uani 1.00 d
C32 C 0.6843(2) 0.2158(2) -0.1948(1) 0.0374(10) Uani 1.00 d
C33 C 0.6656(2) 0.2325(2) -0.1416(1) 0.0311(9) Uani 1.00 d
C34 C 0.5901(2) 0.2544(2) -0.1226(1) 0.0299(8) Uani 1.00 d
C35 C 0.5388(2) 0.3192(2) -0.1526(1) 0.0340(9) Uani 1.00 d
C36 C 0.4705(2) 0.3425(2) -0.1320(1) 0.039(1) Uani 1.00 d
C37 C 0.4489(2) 0.3060(2) -0.0829(1) 0.0357(10) Uani 1.00 d
C38 C 0.4986(2) 0.2421(2) -0.0544(1) 0.0365(9) Uani 1.00 d
C39 C 0.5676(2) 0.2149(2) -0.0732(1) 0.0333(9) Uani 1.00 d
C40 C 0.5544(2) 0.3646(2) -0.2068(1) 0.045(1) Uani 1.00 d
C41 C 0.3757(2) 0.3347(2) -0.0606(2) 0.053(1) Uani 1.00 d
C42 C 0.6153(2) 0.1433(3) -0.0384(1) 0.054(1) Uani 1.00 d
C43 C 0.6884(2) 0.6663(2) -0.0874(2) 0.055(1) Uani 1.00 d
C44 C 0.7232(2) 0.5231(2) -0.1304(1) 0.041(1) Uani 1.00 d
C45 C 0.7503(2) 0.4823(2) -0.1813(1) 0.044(1) Uani 1.00 d
C46 C 0.8547(2) 0.4750(3) -0.2339(2) 0.072(1) Uani 1.00 d
C47 C 0.9310(2) 0.9474(3) -0.2244(2) 0.072(1) Uani 1.00 d
C48 C 1.0145(2) 0.8330(3) -0.1805(2) 0.078(2) Uani 1.00 d
C49 C 1.0258(2) 0.7477(3) -0.1477(2) 0.064(1) Uani 1.00 d
C50 C 0.9885(2) 0.5933(3) -0.1240(2) 0.070(1) Uani 1.00 d
C51 C 0.8711(2) 0.8044(3) -0.0432(2) 0.074(1) Uani 1.00 d
C52 C 0.8153(2) 0.9295(2) -0.0991(2) 0.051(1) Uani 1.00 d
C53 C 0.7447(2) 0.9532(2) -0.1353(2) 0.052(1) Uani 1.00 d
C54 C 0.6761(3) 0.9188(3) -0.2210(2) 0.070(1) Uani 1.00 d
C55 C 0.6255(2) 0.6655(3) -0.2636(2) 0.071(1) Uani 1.00 d
C56 C 0.7167(2) 0.6696(3) -0.3278(2) 0.059(1) Uani 1.00 d
C57 C 0.7857(3) 0.7181(3) -0.3419(2) 0.063(1) Uani 1.00 d
C58 C 0.9190(3) 0.7243(4) -0.3225(2) 0.097(2) Uani 1.00 d
H1 H 0.9749 0.1848 -0.0299 0.0405 Uiso 1.00 calc
H2 H 0.9512 0.2583 0.0137 0.0405 Uiso 1.00 calc
H3 H 0.9753 0.0269 0.0437 0.0444 Uiso 1.00 calc
H4 H 0.8681 -0.0480 0.0919 0.0467 Uiso 1.00 calc
H5 H 0.5655 -0.0631 0.0639 0.0463 Uiso 1.00 calc
H6 H 0.6230 0.1547 0.1694 0.0489 Uiso 1.00 calc
H10 H 0.5005 0.0872 0.1685 0.0770 Uiso 1.00 calc
H11 H 0.4662 0.0519 0.1103 0.0770 Uiso 1.00 calc
H12 H 0.4971 -0.0224 0.1551 0.0770 Uiso 1.00 calc
H16 H 0.9467 0.3704 -0.0619 0.0405 Uiso 1.00 calc
H17 H 0.8699 0.3794 -0.0991 0.0405 Uiso 1.00 calc
H18 H 0.9230 0.5448 -0.0040 0.0423 Uiso 1.00 calc
H19 H 0.8260 0.5840 0.0635 0.0437 Uiso 1.00 calc
H20 H 0.6631 0.4107 0.1981 0.0493 Uiso 1.00 calc
H21 H 0.5279 0.3857 0.0549 0.0442 Uiso 1.00 calc
H25 H 0.4796 0.4145 0.1569 0.0696 Uiso 1.00 calc
H26 H 0.4987 0.3055 0.1529 0.0696 Uiso 1.00 calc
H27 H 0.5350 0.3662 0.2027 0.0696 Uiso 1.00 calc
H31 H 0.9058 0.2233 -0.1318 0.0426 Uiso 1.00 calc
H32 H 0.8788 0.1342 -0.1001 0.0426 Uiso 1.00 calc
H33 H 0.7933 0.1929 -0.2220 0.0469 Uiso 1.00 calc
H34 H 0.6497 0.2127 -0.2276 0.0446 Uiso 1.00 calc
H35 H 0.4367 0.3857 -0.1529 0.0460 Uiso 1.00 calc
H36 H 0.4851 0.2153 -0.0206 0.0438 Uiso 1.00 calc
H40 H 0.3867 0.3643 -0.0252 0.0642 Uiso 1.00 calc
H41 H 0.3491 0.3792 -0.0854 0.0642 Uiso 1.00 calc
H42 H 0.3451 0.2791 -0.0570 0.0642 Uiso 1.00 calc
H46 H 0.7232 0.6530 -0.0558 0.0664 Uiso 1.00 calc
H47 H 0.6836 0.7344 -0.0923 0.0664 Uiso 1.00 calc
H48 H 0.6399 0.6397 -0.0823 0.0664 Uiso 1.00 calc
H49 H 0.7589 0.5084 -0.0993 0.0496 Uiso 1.00 calc
H50 H 0.6751 0.4958 -0.1249 0.0496 Uiso 1.00 calc
H51 H 0.7157 0.4993 -0.2125 0.0522 Uiso 1.00 calc
H52 H 0.7530 0.4140 -0.1781 0.0522 Uiso 1.00 calc
H53 H 0.8590 0.4073 -0.2276 0.0860 Uiso 1.00 calc
H54 H 0.8220 0.4863 -0.2671 0.0860 Uiso 1.00 calc
H55 H 0.9035 0.5014 -0.2376 0.0860 Uiso 1.00 calc
H56 H 0.9485 0.9968 -0.1990 0.0858 Uiso 1.00 calc
H57 H 0.9589 0.9502 -0.2561 0.0858 Uiso 1.00 calc
H58 H 0.8783 0.9566 -0.2358 0.0858 Uiso 1.00 calc
H59 H 1.0416 0.8253 -0.2122 0.0931 Uiso 1.00 calc
H60 H 1.0356 0.8856 -0.1588 0.0931 Uiso 1.00 calc
H61 H 1.0232 0.7660 -0.1102 0.0770 Uiso 1.00 calc
H62 H 1.0756 0.7247 -0.1522 0.0770 Uiso 1.00 calc
H66 H 0.8685 0.7366 -0.0369 0.0882 Uiso 1.00 calc
H67 H 0.9203 0.8206 -0.0530 0.0882 Uiso 1.00 calc
H68 H 0.8615 0.8379 -0.0104 0.0882 Uiso 1.00 calc
H69 H 0.8167 0.9655 -0.0655 0.0617 Uiso 1.00 calc
H70 H 0.8586 0.9453 -0.1177 0.0617 Uiso 1.00 calc
H71 H 0.7421 1.0211 -0.1416 0.0612 Uiso 1.00 calc
H72 H 0.7014 0.9332 -0.1179 0.0612 Uiso 1.00 calc
H73 H 0.6686 0.9857 -0.2280 0.0826 Uiso 1.00 calc
H74 H 0.6781 0.8855 -0.2552 0.0826 Uiso 1.00 calc
H75 H 0.6350 0.8942 -0.2026 0.0826 Uiso 1.00 calc
H76 H 0.6161 0.6848 -0.2272 0.0851 Uiso 1.00 calc
H77 H 0.5885 0.6938 -0.2900 0.0851 Uiso 1.00 calc
H78 H 0.6224 0.5971 -0.2664 0.0851 Uiso 1.00 calc
H79 H 0.7241 0.6017 -0.3289 0.0709 Uiso 1.00 calc
H80 H 0.6754 0.6872 -0.3542 0.0709 Uiso 1.00 calc
H81 H 0.7783 0.7859 -0.3407 0.0753 Uiso 1.00 calc
H82 H 0.7953 0.6996 -0.3784 0.0753 Uiso 1.00 calc
H83 H 0.9598 0.7055 -0.2956 0.1166 Uiso 1.00 calc
H84 H 0.9262 0.6950 -0.3572 0.1166 Uiso 1.00 calc
H85 H 0.9190 0.7924 -0.3264 0.1166 Uiso 1.00 calc
H89 H 0.5193 0.4157 -0.2156 0.0544 Uiso 1.00 calc
H90 H 0.6050 0.3895 -0.2037 0.0544 Uiso 1.00 calc
H91 H 0.5489 0.3174 -0.2355 0.0544 Uiso 1.00 calc
H92 H 0.8093 0.5151 0.1589 0.0554 Uiso 1.00 calc
H93 H 0.7911 0.4361 0.2011 0.0554 Uiso 1.00 calc
H94 H 0.8324 0.4086 0.1496 0.0554 Uiso 1.00 calc
H95 H 0.6391 0.1004 -0.0619 0.0650 Uiso 1.00 calc
H96 H 0.5836 0.1077 -0.0163 0.0650 Uiso 1.00 calc
H97 H 0.5694 0.4321 -0.0285 0.0456 Uiso 1.00 calc
H98 H 0.6427 0.4946 -0.0270 0.0456 Uiso 1.00 calc
H99 H 0.6472 0.3839 -0.0361 0.0456 Uiso 1.00 calc
H100 H 0.6531 0.1767 -0.0150 0.0650 Uiso 1.00 calc
H101 H 0.7446 0.2223 0.1772 0.0485 Uiso 1.00 calc
H102 H 0.8101 0.1583 0.1594 0.0485 Uiso 1.00 calc
H103 H 0.7740 0.2373 0.1195 0.0485 Uiso 1.00 calc
H104 H 0.9418 0.5776 -0.1096 0.0835 Uiso 1.00 calc
H105 H 1.0045 0.5401 -0.1448 0.0835 Uiso 1.00 calc
H106 H 1.0263 0.6072 -0.0943 0.0835 Uiso 1.00 calc
H107 H 0.7298 -0.1219 0.0259 0.0525 Uiso 1.00 calc
H108 H 0.6448 -0.1182 0.0017 0.0525 Uiso 1.00 calc
H109 H 0.7027 -0.0447 -0.0183 0.0525 Uiso 1.00 calc

loop_
_atom_site_aniso_label
_atom_site_aniso_U_11
_atom_site_aniso_U_22
_atom_site_aniso_U_33
_atom_site_aniso_U_12
_atom_site_aniso_U_13
_atom_site_aniso_U_23
Fe1 0.0274(2) 0.0288(2) 0.0243(2) -0.0018(2) 0.0027(2) -0.0001(2)
K1 0.0324(4) 0.0408(4) 0.0354(4) -0.0035(3) 0.0051(3) -0.0028(3)
O1 0.051(2) 0.039(1) 0.041(1) -0.001(1) 0.016(1) 0.002(1)
O2 0.050(2) 0.047(1) 0.059(2) -0.002(1) 0.020(1) -0.012(1)
O3 0.040(2) 0.066(2) 0.091(2) -0.004(1) -0.010(1) 0.023(2)
O4 0.058(2) 0.100(2) 0.129(3) -0.032(2) -0.034(2) 0.069(2)
O5 0.049(2) 0.051(1) 0.052(2) -0.001(1) -0.005(1) -0.006(1)
O6 0.050(2) 0.051(1) 0.045(1) 0.008(1) 0.010(1) -0.003(1)
O7 0.044(2) 0.079(2) 0.043(2) -0.009(1) 0.002(1) -0.004(1)
O8 0.049(2) 0.109(2) 0.054(2) -0.012(2) 0.009(1) -0.012(2)
N1 0.029(1) 0.033(1) 0.027(1) -0.001(1) 0.004(1) 0.001(1)
N2 0.031(2) 0.030(1) 0.027(1) -0.002(1) 0.006(1) 0.000(1)
N3 0.033(1) 0.030(1) 0.025(1) -0.001(1) 0.002(1) -0.001(1)
N4 0.029(2) 0.031(1) 0.030(1) -0.001(1) 0.004(1) 0.001(1)
C1 0.026(2) 0.041(2) 0.034(2) -0.001(1) 0.004(1) 0.000(1)
C2 0.030(2) 0.032(2) 0.030(2) -0.000(1) 0.001(1) -0.001(1)
C3 0.029(2) 0.039(2) 0.044(2) 0.004(2) 0.004(2) 0.000(2)
C4 0.042(2) 0.030(2) 0.043(2) 0.004(2) 0.003(2) 0.008(2)
C5 0.033(2) 0.028(2) 0.029(2) -0.002(1) 0.003(1) 0.000(1)
C6 0.033(2) 0.027(2) 0.026(2) 0.000(1) 0.001(1) 0.008(1)
C7 0.043(2) 0.030(2) 0.029(2) -0.002(2) 0.004(1) 0.006(1)
C8 0.038(2) 0.042(2) 0.036(2) -0.014(2) 0.001(2) 0.001(2)
C9 0.036(2) 0.051(2) 0.040(2) -0.005(2) 0.008(2) 0.001(2)
C10 0.039(2) 0.049(2) 0.035(2) 0.001(2) 0.007(2) -0.006(2)
C11 0.031(2) 0.032(2) 0.033(2) 0.001(1) -0.001(1) 0.003(1)
C12 0.051(2) 0.040(2) 0.040(2) -0.007(2) 0.009(2) -0.003(2)
C13 0.044(2) 0.087(3) 0.066(3) -0.012(2) 0.017(2) -0.014(2)
C14 0.045(2) 0.038(2) 0.038(2) -0.002(2) 0.004(2) -0.005(2)
C15 0.032(2) 0.039(2) 0.032(2) -0.004(1) 0.004(1) 0.003(1)
C16 0.028(2) 0.035(2) 0.026(2) -0.001(1) 0.001(1) 0.002(1)
C17 0.033(2) 0.034(2) 0.039(2) -0.009(1) 0.004(2) 0.003(1)
C18 0.046(2) 0.030(2) 0.033(2) -0.008(2) 0.005(2) -0.006(1)
C19 0.034(2) 0.029(2) 0.025(2) 0.001(1) 0.002(1) 0.001(1)
C20 0.039(2) 0.021(2) 0.027(2) -0.002(1) 0.006(1) -0.001(1)
C21 0.039(2) 0.028(2) 0.031(2) 0.004(1) 0.005(2) -0.000(1)
C22 0.053(2) 0.043(2) 0.027(2) 0.007(2) 0.009(2) 0.002(1)
C23 0.046(2) 0.038(2) 0.042(2) 0.006(2) 0.016(2) 0.005(2)
C24 0.038(2) 0.037(2) 0.037(2) -0.002(2) 0.004(2) 0.001(1)
C25 0.036(2) 0.028(2) 0.032(2) -0.003(1) 0.005(1) -0.003(1)
C26 0.052(2) 0.050(2) 0.036(2) -0.001(2) 0.001(2) 0.003(2)
C27 0.055(3) 0.072(3) 0.052(2) 0.003(2) 0.023(2) 0.010(2)
C28 0.042(2) 0.038(2) 0.035(2) -0.004(2) 0.003(2) -0.005(2)
C29 0.037(2) 0.038(2) 0.033(2) -0.001(2) 0.011(1) -0.002(1)
C30 0.037(2) 0.031(2) 0.026(2) -0.002(1) 0.004(1) -0.003(1)
C31 0.053(2) 0.039(2) 0.027(2) 0.002(2) 0.008(2) -0.006(1)
C32 0.045(2) 0.039(2) 0.027(2) 0.003(2) -0.005(2) -0.006(1)
C33 0.038(2) 0.028(2) 0.026(2) -0.003(1) -0.004(1) -0.001(1)
C34 0.035(2) 0.026(1) 0.027(2) -0.004(1) -0.004(1) -0.003(1)
C35 0.035(2) 0.033(2) 0.033(2) -0.003(1) -0.004(2) -0.003(1)
C36 0.038(2) 0.030(2) 0.044(2) 0.002(1) -0.011(2) 0.000(2)
C37 0.034(2) 0.029(2) 0.044(2) -0.002(1) 0.003(2) -0.007(2)
C38 0.041(2) 0.036(2) 0.033(2) -0.012(2) 0.003(1) -0.003(2)
C39 0.033(2) 0.031(2) 0.034(2) -0.005(1) -0.005(2) 0.001(1)
C40 0.050(2) 0.049(2) 0.036(2) 0.005(2) -0.004(2) 0.008(2)
C41 0.052(2) 0.046(2) 0.063(3) 0.000(2) 0.011(2) -0.005(2)
C42 0.040(2) 0.067(2) 0.057(2) -0.002(2) 0.006(2) 0.028(2)
C43 0.055(3) 0.056(2) 0.056(2) -0.006(2) 0.024(2) -0.006(2)
C44 0.042(2) 0.040(2) 0.041(2) -0.002(2) 0.001(2) 0.008(2)
C45 0.046(2) 0.037(2) 0.048(2) -0.002(2) 0.003(2) 0.001(2)
C46 0.078(3) 0.060(2) 0.084(3) -0.003(2) 0.037(3) -0.019(2)
C47 0.059(3) 0.075(3) 0.082(3) -0.005(2) 0.008(2) 0.028(2)
C48 0.045(3) 0.094(3) 0.090(3) -0.022(2) -0.016(2) 0.033(3)
C49 0.039(2) 0.070(3) 0.080(3) -0.003(2) -0.013(2) 0.001(2)
C50 0.061(3) 0.075(3) 0.072(3) 0.007(2) -0.003(2) 0.025(2)
C51 0.059(3) 0.096(3) 0.063(3) 0.021(2) -0.013(2) -0.016(2)
C52 0.055(2) 0.046(2) 0.055(2) -0.012(2) 0.018(2) -0.014(2)
C53 0.068(3) 0.035(2) 0.055(2) 0.004(2) 0.024(2) -0.002(2)
C54 0.075(3) 0.074(3) 0.060(3) 0.027(2) 0.008(2) 0.010(2)
C55 0.040(2) 0.097(3) 0.074(3) -0.002(2) -0.003(2) 0.021(2)
C56 0.063(3) 0.062(2) 0.049(3) 0.001(2) -0.005(2) -0.007(2)
C57 0.072(3) 0.074(3) 0.043(2) -0.003(2) 0.007(2) -0.007(2)
C58 0.069(3) 0.141(4) 0.085(3) -0.034(3) 0.028(3) -0.045(3)

loop_
_atom_type_symbol
_atom_type_description
_atom_type_scat_dispersion_real
_atom_type_scat_dispersion_imag
_atom_type_scat_source
Fe Fe 0.346 0.844
;International Tables for Crystallography
(1992, Vol. C, Tables 4.2.6.8 and 6.1.1.1)
;
N N 0.006 0.003
;International Tables for Crystallography
(1992, Vol. C, Tables 4.2.6.8 and 6.1.1.1)
;
K K 0.200 0.250
;International Tables for Crystallography
(1992, Vol. C, Tables 4.2.6.8 and 6.1.1.1)
;
C C 0.003 0.002
;International Tables for Crystallography
(1992, Vol. C, Tables 4.2.6.8 and 6.1.1.1)
;
H H 0.000 0.000
;International Tables for Crystallography
(1992, Vol. C, Table 6.1.1.2)
;
O O 0.011 0.006
;International Tables for Crystallography
(1992, Vol. C, Tables 4.2.6.8 and 6.1.1.1)
;

loop_
_geom_angle_atom_site_label_1
_geom_angle_atom_site_label_2
_geom_angle_atom_site_label_3
_geom_angle
_geom_angle_publ_flag
N1 FE1 N2 82.43(9) ?
N1 FE1 N3 82.00(9) ?
N1 FE1 N4 83.19(9) ?
N2 FE1 N3 117.37(9) ?
N2 FE1 N4 115.26(9) ?
N3 FE1 N4 122.38(9) ?
O1 K1 O2 60.00(6) ?
O1 K1 O3 154.87(8) ?
O1 K1 O4 114.78(7) ?
O1 K1 O5 75.86(7) ?
O1 K1 O6 94.92(7) ?
O1 K1 O7 77.23(7) ?
O1 K1 O8 124.93(7) ?
O2 K1 O3 129.22(7) ?
O2 K1 O4 74.68(8) ?
O2 K1 O5 119.38(7) ?
O2 K1 O6 152.26(7) ?
O2 K1 O7 83.19(7) ?
O2 K1 O8 81.98(8) ?
O3 K1 O4 57.70(8) ?
O3 K1 O5 80.13(8) ?
O3 K1 O6 78.52(7) ?
O3 K1 O7 124.29(8) ?
O3 K1 O8 80.02(8) ?
O4 K1 O5 90.52(9) ?
O4 K1 O6 130.79(8) ?
O4 K1 O7 142.57(9) ?
O4 K1 O8 88.08(9) ?
O5 K1 O6 58.45(7) ?
O5 K1 O7 126.83(7) ?
O5 K1 O8 157.33(8) ?
O6 K1 O7 79.43(7) ?
O6 K1 O8 106.66(8) ?
O7 K1 O8 58.80(7) ?
K1 O1 C43 119.4(2) ?
K1 O1 C44 118.7(2) ?
C43 O1 C44 111.3(2) ?
K1 O2 C45 110.7(2) ?
K1 O2 C46 115.2(2) ?
C45 O2 C46 111.7(3) ?
K1 O3 C47 122.3(2) ?
K1 O3 C48 121.9(2) ?
C47 O3 C48 115.7(3) ?
K1 O4 C49 115.6(2) ?
K1 O4 C50 115.3(2) ?
C49 O4 C50 116.9(3) ?
K1 O5 C51 115.8(2) ?
K1 O5 C52 108.3(2) ?
C51 O5 C52 113.0(3) ?
K1 O6 C53 118.9(2) ?
K1 O6 C54 119.3(2) ?
C53 O6 C54 111.4(3) ?
K1 O7 C55 123.6(2) ?
K1 O7 C56 118.7(2) ?
C55 O7 C56 112.0(3) ?
K1 O8 C57 111.9(2) ?
K1 O8 C58 118.8(2) ?
C57 O8 C58 113.3(3) ?
FE1 N1 C1 105.3(2) ?
FE1 N1 C15 105.4(2) ?
FE1 N1 C29 105.7(2) ?
C1 N1 C15 113.2(2) ?
C1 N1 C29 112.8(2) ?
C15 N1 C29 113.5(2) ?
FE1 N2 C16 113.2(2) ?
FE1 N2 C19 139.5(2) ?
C16 N2 C19 106.8(2) ?
FE1 N3 C30 112.1(2) ?
FE1 N3 C33 141.3(2) ?
C30 N3 C33 106.5(2) ?
FE1 N4 C2 112.2(2) ?
FE1 N4 C5 141.0(2) ?
C2 N4 C5 106.0(2) ?
N1 C1 C2 110.5(2) ?
N4 C2 C1 118.0(2) ?
N4 C2 C3 110.6(3) ?
C1 C2 C3 130.8(3) ?
C2 C3 C4 106.4(3) ?
C3 C4 C5 107.6(3) ?
N4 C5 C4 109.4(3) ?
N4 C5 C6 121.6(2) ?
C4 C5 C6 128.8(3) ?
C5 C6 C7 121.6(3) ?
C5 C6 C11 119.6(3) ?
C7 C6 C11 118.8(3) ?
C6 C7 C8 119.3(3) ?
C6 C7 C12 121.2(3) ?
C8 C7 C12 119.5(3) ?
C7 C8 C9 122.4(3) ?
C8 C9 C10 117.7(3) ?
C8 C9 C13 120.7(3) ?
C10 C9 C13 121.5(3) ?
C9 C10 C11 122.0(3) ?
C6 C11 C10 119.6(3) ?
C6 C11 C14 119.9(3) ?
C10 C11 C14 120.4(3) ?
N1 C15 C16 110.1(2) ?
N2 C16 C15 118.1(2) ?
N2 C16 C17 110.2(3) ?
C15 C16 C17 131.6(3) ?
C16 C17 C18 106.6(3) ?
C17 C18 C19 107.4(3) ?
N2 C19 C18 109.0(3) ?
N2 C19 C20 120.2(2) ?
C18 C19 C20 130.7(3) ?
C19 C20 C21 121.2(3) ?
C19 C20 C25 120.8(3) ?
C21 C20 C25 118.0(3) ?
C20 C21 C22 119.8(3) ?
C20 C21 C26 121.8(3) ?
C22 C21 C26 118.5(3) ?
C21 C22 C23 122.6(3) ?
C22 C23 C24 117.0(3) ?
C22 C23 C27 121.3(3) ?
C24 C23 C27 121.7(3) ?
C23 C24 C25 122.4(3) ?
C20 C25 C24 120.2(3) ?
C20 C25 C28 119.9(3) ?
C24 C25 C28 119.7(3) ?
N1 C29 C30 110.2(2) ?
N3 C30 C29 119.2(3) ?
N3 C30 C31 110.5(3) ?
C29 C30 C31 130.2(3) ?
C30 C31 C32 106.3(3) ?
C31 C32 C33 107.7(3) ?
N3 C33 C32 109.0(3) ?
N3 C33 C34 121.9(3) ?
C32 C33 C34 129.1(3) ?
C33 C34 C35 121.0(3) ?
C33 C34 C39 121.6(3) ?
C35 C34 C39 117.4(3) ?
C34 C35 C36 119.6(3) ?
C34 C35 C40 123.1(3) ?
C36 C35 C40 117.2(3) ?
C35 C36 C37 123.3(3) ?
C36 C37 C38 116.7(3) ?
C36 C37 C41 122.3(3) ?
C38 C37 C41 121.0(3) ?
C37 C38 C39 122.8(3) ?
C34 C39 C38 120.2(3) ?
C34 C39 C42 122.9(3) ?
C38 C39 C42 116.9(3) ?
O1 C44 C45 110.0(3) ?
O2 C45 C44 109.8(3) ?
O3 C48 C49 116.6(3) ?
O4 C49 C48 118.6(3) ?
O5 C52 C53 108.7(3) ?
O6 C53 C52 109.7(3) ?
O7 C56 C57 110.8(3) ?
O8 C57 C56 111.5(3) ?
N1 C1 H1 109.216 no
N1 C1 H2 109.186 no
C2 C1 H1 109.310 no
C2 C1 H2 109.317 no
H1 C1 H2 109.268 no
C2 C3 H3 126.757 no
C4 C3 H3 126.811 no
C3 C4 H4 126.254 no
C5 C4 H4 126.157 no
C7 C8 H5 118.818 no
C9 C8 H5 118.754 no
C9 C10 H6 119.019 no
C11 C10 H6 118.962 no
C7 C12 H107 109.475 no
C7 C12 H108 109.262 no
C7 C12 H109 109.419 no
H107 C12 H108 109.548 no
H107 C12 H109 109.618 no
H108 C12 H109 109.505 no
C9 C13 H10 109.490 no
C9 C13 H11 109.345 no
C9 C13 H12 109.455 no
H10 C13 H11 109.404 no
H10 C13 H12 109.590 no
H11 C13 H12 109.543 no
C11 C14 H101 109.434 no
C11 C14 H102 109.399 no
C11 C14 H103 109.547 no
H101 C14 H102 109.400 no
H101 C14 H103 109.601 no
H102 C14 H103 109.447 no
N1 C15 H16 109.338 no
N1 C15 H17 109.343 no
C16 C15 H16 109.335 no
C16 C15 H17 109.278 no
H16 C15 H17 109.423 no
C16 C17 H18 126.657 no
C18 C17 H18 126.776 no
C17 C18 H19 126.407 no
C19 C18 H19 126.152 no
C21 C22 H20 118.595 no
C23 C22 H20 118.848 no
C23 C24 H21 118.843 no
C25 C24 H21 118.743 no
C21 C26 H92 109.472 no
C21 C26 H93 109.508 no
C21 C26 H94 109.529 no
H92 C26 H93 109.479 no
H92 C26 H94 109.504 no
H93 C26 H94 109.336 no
C23 C27 H25 109.689 no
C23 C27 H26 109.456 no
C23 C27 H27 109.580 no
H25 C27 H26 109.332 no
H25 C27 H27 109.497 no
H26 C27 H27 109.272 no
C25 C28 H97 109.381 no
C25 C28 H98 109.432 no
C25 C28 H99 109.407 no
H97 C28 H98 109.510 no
H97 C28 H99 109.535 no
H98 C28 H99 109.561 no
N1 C29 H31 109.193 no
N1 C29 H32 109.205 no
C30 C29 H31 109.370 no
C30 C29 H32 109.328 no
H31 C29 H32 109.565 no
C30 C31 H33 126.743 no
C32 C31 H33 126.984 no
C31 C32 H34 126.066 no
C33 C32 H34 126.224 no
C35 C36 H35 118.307 no
C37 C36 H35 118.396 no
C37 C38 H36 118.636 no
C39 C38 H36 118.589 no
C35 C40 H89 109.534 no
C35 C40 H90 109.527 no
C35 C40 H91 109.467 no
H89 C40 H90 109.452 no
H89 C40 H91 109.486 no
H90 C40 H91 109.361 no
C37 C41 H40 109.509 no
C37 C41 H41 109.358 no
C37 C41 H42 109.647 no
H40 C41 H41 109.334 no
H40 C41 H42 109.493 no
H41 C41 H42 109.485 no
C39 C42 H95 109.527 no
C39 C42 H96 109.338 no
C39 C42 H100 109.316 no
H95 C42 H96 109.592 no
H95 C42 H100 109.585 no
H96 C42 H100 109.468 no
O1 C43 H46 109.591 no
O1 C43 H47 109.421 no
O1 C43 H48 109.539 no
H46 C43 H47 109.504 no
H46 C43 H48 109.559 no
H47 C43 H48 109.213 no
O1 C44 H49 109.211 no
O1 C44 H50 109.418 no
C45 C44 H49 109.392 no
C45 C44 H50 109.402 no
H49 C44 H50 109.438 no
O2 C45 H51 109.402 no
O2 C45 H52 109.452 no
C44 C45 H51 109.277 no
C44 C45 H52 109.289 no
H51 C45 H52 109.599 no
O2 C46 H53 109.523 no
O2 C46 H54 109.358 no
O2 C46 H55 109.655 no
H53 C46 H54 109.241 no
H53 C46 H55 109.606 no
H54 C46 H55 109.443 no
O3 C47 H56 109.767 no
O3 C47 H57 109.510 no
O3 C47 H58 109.460 no
H56 C47 H57 109.321 no
H56 C47 H58 109.527 no
H57 C47 H58 109.241 no
O3 C48 H59 107.713 no
O3 C48 H60 107.750 no
C49 C48 H59 107.634 no
C49 C48 H60 107.627 no
H59 C48 H60 109.348 no
O4 C49 H61 107.314 no
O4 C49 H62 107.194 no
C48 C49 H61 106.998 no
C48 C49 H62 107.012 no
H61 C49 H62 109.515 no
O4 C50 H104 109.403 no
O4 C50 H105 109.415 no
O4 C50 H106 109.552 no
H104 C50 H105 109.359 no
H104 C50 H106 109.483 no
H105 C50 H106 109.615 no
O5 C51 H66 109.318 no
O5 C51 H67 109.574 no
O5 C51 H68 109.457 no
H66 C51 H67 109.432 no
H66 C51 H68 109.393 no
H67 C51 H68 109.652 no
O5 C52 H69 109.700 no
O5 C52 H70 109.739 no
C53 C52 H69 109.619 no
C53 C52 H70 109.672 no
H69 C52 H70 109.367 no
O6 C53 H71 109.173 no
O6 C53 H72 109.263 no
C52 C53 H71 109.648 no
C52 C53 H72 109.705 no
H71 C53 H72 109.319 no
O6 C54 H73 109.704 no
O6 C54 H74 109.435 no
O6 C54 H75 109.422 no
H73 C54 H74 109.561 no
H73 C54 H75 109.448 no
H74 C54 H75 109.256 no
O7 C55 H76 109.494 no
O7 C55 H77 109.413 no
O7 C55 H78 109.529 no
H76 C55 H77 109.489 no
H76 C55 H78 109.463 no
H77 C55 H78 109.439 no
O7 C56 H79 109.335 no
O7 C56 H80 109.167 no
C57 C56 H79 109.075 no
C57 C56 H80 108.998 no
H79 C56 H80 109.468 no
O8 C57 H81 109.001 no
O8 C57 H82 108.871 no
C56 C57 H81 109.019 no
C56 C57 H82 108.960 no
H81 C57 H82 109.485 no
O8 C58 H83 109.491 no
O8 C58 H84 109.601 no
O8 C58 H85 109.975 no
H83 C58 H84 108.861 no
H83 C58 H85 109.340 no
H84 C58 H85 109.553 no

loop_
_geom_bond_atom_site_label_1
_geom_bond_atom_site_label_2
_geom_bond_distance
_geom_bond_publ_flag
FE1 N1 2.172(2) yes
FE1 N2 2.009(2) yes
FE1 N3 2.041(2) yes
FE1 N4 2.024(2) yes
K1 O1 2.759(2) yes
K1 O2 2.847(2) yes
K1 O3 2.820(3) yes
K1 O4 2.885(3) yes
K1 O5 2.902(2) yes
K1 O6 2.829(2) yes
K1 O7 2.821(2) yes
K1 O8 2.894(3) yes
O1 C43 1.423(4) yes
O1 C44 1.420(3) yes
O2 C45 1.412(4) yes
O2 C46 1.419(4) yes
O3 C47 1.418(4) yes
O3 C48 1.345(4) yes
O4 C49 1.339(4) yes
O4 C50 1.387(4) yes
O5 C51 1.417(4) yes
O5 C52 1.400(4) yes
O6 C53 1.423(4) yes
O6 C54 1.406(4) yes
O7 C55 1.423(4) yes
O7 C56 1.409(4) yes
O8 C57 1.398(4) yes
O8 C58 1.414(5) yes
N1 C1 1.480(4) yes
N1 C15 1.476(4) yes
N1 C29 1.472(4) yes
N2 C16 1.374(4) yes
N2 C19 1.378(3) yes
N3 C30 1.372(4) yes
N3 C33 1.386(4) yes
N4 C2 1.380(4) yes
N4 C5 1.388(3) yes
C1 C2 1.504(4) yes
C2 C3 1.366(4) yes
C3 C4 1.409(4) yes
C4 C5 1.372(4) yes
C5 C6 1.487(4) yes
C6 C7 1.401(4) yes
C6 C11 1.409(4) yes
C7 C8 1.386(4) yes
C7 C12 1.499(4) yes
C8 C9 1.385(4) yes
C9 C10 1.380(4) yes
C9 C13 1.502(5) yes
C10 C11 1.386(4) yes
C11 C14 1.505(4) yes
C15 C16 1.507(4) yes
C16 C17 1.369(4) yes
C17 C18 1.405(4) yes
C18 C19 1.379(4) yes
C19 C20 1.478(4) yes
C20 C21 1.402(4) yes
C20 C25 1.412(4) yes
C21 C22 1.392(4) yes
C21 C26 1.506(4) yes
C22 C23 1.387(4) yes
C23 C24 1.385(4) yes
C23 C27 1.506(4) yes
C24 C25 1.382(4) yes
C25 C28 1.502(4) yes
C29 C30 1.505(4) yes
C30 C31 1.378(4) yes
C31 C32 1.404(4) yes
C32 C33 1.380(4) yes
C33 C34 1.482(4) yes
C34 C35 1.419(4) yes
C34 C39 1.405(4) yes
C35 C36 1.388(4) yes
C35 C40 1.505(4) yes
C36 C37 1.378(4) yes
C37 C38 1.378(4) yes
C37 C41 1.501(5) yes
C38 C39 1.394(4) yes
C39 C42 1.501(4) yes
C44 C45 1.478(4) yes
C48 C49 1.425(5) yes
C52 C53 1.484(5) yes
C56 C57 1.460(5) yes
C1 H1 0.951 no
C1 H2 0.951 no
C3 H3 0.949 no
C4 H4 0.949 no
C8 H5 0.950 no
C10 H6 0.949 no
C12 H107 0.949 no
C12 H108 0.950 no
C12 H109 0.949 no
C13 H10 0.950 no
C13 H11 0.951 no
C13 H12 0.948 no
C14 H101 0.950 no
C14 H102 0.951 no
C14 H103 0.949 no
C15 H16 0.950 no
C15 H17 0.950 no
C17 H18 0.952 no
C18 H19 0.951 no
C22 H20 0.949 no
C24 H21 0.949 no
C26 H92 0.949 no
C26 H93 0.951 no
C26 H94 0.951 no
C27 H25 0.950 no
C27 H26 0.952 no
C27 H27 0.950 no
C28 H97 0.950 no
C28 H98 0.950 no
C28 H99 0.949 no
C29 H31 0.949 no
C29 H32 0.950 no
C31 H33 0.950 no
C32 H34 0.950 no
C36 H35 0.951 no
C38 H36 0.950 no
C40 H89 0.949 no
C40 H90 0.951 no
C40 H91 0.951 no
C41 H40 0.951 no
C41 H41 0.951 no
C41 H42 0.949 no
C42 H95 0.949 no
C42 H96 0.950 no
C42 H100 0.950 no
C43 H46 0.948 no
C43 H47 0.952 no
C43 H48 0.951 no
C44 H49 0.951 no
C44 H50 0.950 no
C45 H51 0.949 no
C45 H52 0.949 no
C46 H53 0.950 no
C46 H54 0.952 no
C46 H55 0.948 no
C47 H56 0.949 no
C47 H57 0.953 no
C47 H58 0.950 no
C48 H59 0.951 no
C48 H60 0.951 no
C49 H61 0.949 no
C49 H62 0.950 no
C50 H104 0.951 no
C50 H105 0.950 no
C50 H106 0.948 no
C51 H66 0.952 no
C51 H67 0.949 no
C51 H68 0.949 no
C52 H69 0.950 no
C52 H70 0.951 no
C53 H71 0.952 no
C53 H72 0.950 no
C54 H73 0.948 no
C54 H74 0.951 no
C54 H75 0.952 no
C55 H76 0.950 no
C55 H77 0.950 no
C55 H78 0.950 no
C56 H79 0.950 no
C56 H80 0.950 no
C57 H81 0.949 no
C57 H82 0.951 no
C58 H83 0.955 no
C58 H84 0.952 no
C58 H85 0.947 no

loop_
_geom_contact_atom_site_label_1
_geom_contact_atom_site_label_2
_geom_contact_distance
_geom_contact_site_symmetry_2
K1 O1 2.759(2) .
K1 O2 2.847(2) .
K1 O3 2.820(3) .
K1 O4 2.885(3) .
K1 O5 2.902(2) .
K1 O6 2.829(2) .
K1 O7 2.821(2) .
K1 O8 2.894(3) .
C1 C51 3.584(5) 3_765
C7 C56 3.541(5) 4_555
C8 C56 3.579(5) 4_555
C20 C41 3.538(4) 3_665
C25 C41 3.442(4) 3_665

loop_
_geom_torsion_atom_site_label_1
_geom_torsion_atom_site_label_2
_geom_torsion_atom_site_label_3
_geom_torsion_atom_site_label_4
_geom_torsion
_geom_torsion_site_symmetry_1
_geom_torsion_site_symmetry_2
_geom_torsion_site_symmetry_3
_geom_torsion_site_symmetry_4
_geom_torsion_publ_flag
FE1 N1 C1 C2 33.4(3) 1_555 1_555 1_555 1_555 yes
FE1 N1 C15 C16 34.3(2) 1_555 1_555 1_555 1_555 yes
FE1 N1 C29 C30 34.5(3) 1_555 1_555 1_555 1_555 yes
FE1 N2 C16 C15 9.6(3) 1_555 1_555 1_555 1_555 yes
FE1 N2 C16 C17 -174.1(2) 1_555 1_555 1_555 1_555 yes
FE1 N2 C19 C18 171.3(2) 1_555 1_555 1_555 1_555 yes
FE1 N2 C19 C20 -7.4(4) 1_555 1_555 1_555 1_555 yes
FE1 N3 C30 C29 6.6(3) 1_555 1_555 1_555 1_555 yes
FE1 N3 C30 C31 -177.6(2) 1_555 1_555 1_555 1_555 yes
FE1 N3 C33 C32 176.6(2) 1_555 1_555 1_555 1_555 yes
FE1 N3 C33 C34 -1.4(4) 1_555 1_555 1_555 1_555 yes
FE1 N4 C2 C1 15.6(3) 1_555 1_555 1_555 1_555 yes
FE1 N4 C2 C3 -171.8(2) 1_555 1_555 1_555 1_555 yes
FE1 N4 C5 C4 168.0(2) 1_555 1_555 1_555 1_555 yes
FE1 N4 C5 C6 -16.9(5) 1_555 1_555 1_555 1_555 yes
K1 O1 C44 C45 -36.5(3) 1_555 1_555 1_555 1_555 yes
K1 O2 C45 C44 -55.9(3) 1_555 1_555 1_555 1_555 yes
K1 O3 C48 C49 -11.6(5) 1_555 1_555 1_555 1_555 yes
K1 O4 C49 C48 -36.4(5) 1_555 1_555 1_555 1_555 yes
K1 O5 C52 C53 63.7(3) 1_555 1_555 1_555 1_555 yes
K1 O6 C53 C52 30.3(3) 1_555 1_555 1_555 1_555 yes
K1 O7 C56 C57 -37.0(4) 1_555 1_555 1_555 1_555 yes
K1 O8 C57 C56 -53.1(3) 1_555 1_555 1_555 1_555 yes
O1 K1 O2 C45 25.8(2) 1_555 1_555 1_555 1_555 yes
O1 K1 O2 C46 153.7(3) 1_555 1_555 1_555 1_555 yes
O1 K1 O3 C47 -107.8(3) 1_555 1_555 1_555 1_555 yes
O1 K1 O3 C48 75.7(4) 1_555 1_555 1_555 1_555 yes
O1 K1 O4 C49 -132.5(3) 1_555 1_555 1_555 1_555 yes
O1 K1 O4 C50 8.9(3) 1_555 1_555 1_555 1_555 yes
O1 K1 O5 C51 94.3(3) 1_555 1_555 1_555 1_555 yes
O1 K1 O5 C52 -137.7(2) 1_555 1_555 1_555 1_555 yes
O1 K1 O6 C53 70.4(2) 1_555 1_555 1_555 1_555 yes
O1 K1 O6 C54 -71.6(2) 1_555 1_555 1_555 1_555 yes
O1 K1 O7 C55 13.4(3) 1_555 1_555 1_555 1_555 yes
O1 K1 O7 C56 -137.7(2) 1_555 1_555 1_555 1_555 yes
O1 K1 O8 C57 65.8(3) 1_555 1_555 1_555 1_555 yes
O1 K1 O8 C58 -159.2(3) 1_555 1_555 1_555 1_555 yes
O1 C44 C45 O2 62.3(3) 1_555 1_555 1_555 1_555 yes
O2 K1 O1 C43 148.1(2) 1_555 1_555 1_555 1_555 yes
O2 K1 O1 C44 6.4(2) 1_555 1_555 1_555 1_555 yes
O2 K1 O3 C47 149.5(3) 1_555 1_555 1_555 1_555 yes
O2 K1 O3 C48 -27.0(3) 1_555 1_555 1_555 1_555 yes
O2 K1 O4 C49 -178.3(3) 1_555 1_555 1_555 1_555 yes
O2 K1 O4 C50 -36.9(3) 1_555 1_555 1_555 1_555 yes
O2 K1 O5 C51 51.5(3) 1_555 1_555 1_555 1_555 yes
O2 K1 O5 C52 179.5(2) 1_555 1_555 1_555 1_555 yes
O2 K1 O6 C53 94.3(3) 1_555 1_555 1_555 1_555 yes
O2 K1 O6 C54 -47.7(3) 1_555 1_555 1_555 1_555 yes
O2 K1 O7 C55 74.1(3) 1_555 1_555 1_555 1_555 yes
O2 K1 O7 C56 -76.9(2) 1_555 1_555 1_555 1_555 yes
O2 K1 O8 C57 110.2(2) 1_555 1_555 1_555 1_555 yes
O2 K1 O8 C58 -114.7(3) 1_555 1_555 1_555 1_555 yes
O3 K1 O1 C43 28.8(3) 1_555 1_555 1_555 1_555 yes
O3 K1 O1 C44 -112.9(2) 1_555 1_555 1_555 1_555 yes
O3 K1 O2 C45 177.2(2) 1_555 1_555 1_555 1_555 yes
O3 K1 O2 C46 -54.9(3) 1_555 1_555 1_555 1_555 yes
O3 K1 O4 C49 20.1(3) 1_555 1_555 1_555 1_555 yes
O3 K1 O4 C50 161.5(3) 1_555 1_555 1_555 1_555 yes
O3 K1 O5 C51 -78.2(3) 1_555 1_555 1_555 1_555 yes
O3 K1 O5 C52 49.8(2) 1_555 1_555 1_555 1_555 yes
O3 K1 O6 C53 -85.0(2) 1_555 1_555 1_555 1_555 yes
O3 K1 O6 C54 133.0(2) 1_555 1_555 1_555 1_555 yes
O3 K1 O7 C55 -152.3(3) 1_555 1_555 1_555 1_555 yes
O3 K1 O7 C56 56.6(2) 1_555 1_555 1_555 1_555 yes
O3 K1 O8 C57 -117.5(2) 1_555 1_555 1_555 1_555 yes
O3 K1 O8 C58 17.6(3) 1_555 1_555 1_555 1_555 yes
O3 C48 C49 O4 32.9(6) 1_555 1_555 1_555 1_555 yes
O4 K1 O1 C43 95.1(2) 1_555 1_555 1_555 1_555 yes
O4 K1 O1 C44 -46.6(2) 1_555 1_555 1_555 1_555 yes
O4 K1 O2 C45 157.1(2) 1_555 1_555 1_555 1_555 yes
O4 K1 O2 C46 -75.0(2) 1_555 1_555 1_555 1_555 yes
O4 K1 O3 C47 172.6(3) 1_555 1_555 1_555 1_555 yes
O4 K1 O3 C48 -3.9(3) 1_555 1_555 1_555 1_555 yes
O4 K1 O5 C51 -21.2(3) 1_555 1_555 1_555 1_555 yes
O4 K1 O5 C52 106.9(2) 1_555 1_555 1_555 1_555 yes
O4 K1 O6 C53 -58.6(2) 1_555 1_555 1_555 1_555 yes
O4 K1 O6 C54 159.4(2) 1_555 1_555 1_555 1_555 yes
O4 K1 O7 C55 127.6(3) 1_555 1_555 1_555 1_555 yes
O4 K1 O7 C56 -23.4(3) 1_555 1_555 1_555 1_555 yes
O4 K1 O8 C57 -175.0(2) 1_555 1_555 1_555 1_555 yes
O4 K1 O8 C58 -40.0(3) 1_555 1_555 1_555 1_555 yes
O5 K1 O1 C43 11.2(2) 1_555 1_555 1_555 1_555 yes
O5 K1 O1 C44 -130.5(2) 1_555 1_555 1_555 1_555 yes
O5 K1 O2 C45 75.4(2) 1_555 1_555 1_555 1_555 yes
O5 K1 O2 C46 -156.8(2) 1_555 1_555 1_555 1_555 yes
O5 K1 O3 C47 -90.4(3) 1_555 1_555 1_555 1_555 yes
O5 K1 O3 C48 93.0(3) 1_555 1_555 1_555 1_555 yes
O5 K1 O4 C49 -57.9(3) 1_555 1_555 1_555 1_555 yes
O5 K1 O4 C50 83.5(3) 1_555 1_555 1_555 1_555 yes
O5 K1 O6 C53 0.3(2) 1_555 1_555 1_555 1_555 yes
O5 K1 O6 C54 -141.7(3) 1_555 1_555 1_555 1_555 yes
O5 K1 O7 C55 -47.8(3) 1_555 1_555 1_555 1_555 yes
O5 K1 O7 C56 161.2(2) 1_555 1_555 1_555 1_555 yes
O5 K1 O8 C57 -88.3(3) 1_555 1_555 1_555 1_555 yes
O5 K1 O8 C58 46.8(4) 1_555 1_555 1_555 1_555 yes
O5 C52 C53 O6 -64.2(3) 1_555 1_555 1_555 1_555 yes
O6 K1 O1 C43 -44.5(2) 1_555 1_555 1_555 1_555 yes
O6 K1 O1 C44 173.8(2) 1_555 1_555 1_555 1_555 yes
O6 K1 O2 C45 -2.0(3) 1_555 1_555 1_555 1_555 yes
O6 K1 O2 C46 125.9(3) 1_555 1_555 1_555 1_555 yes
O6 K1 O3 C47 -30.9(3) 1_555 1_555 1_555 1_555 yes
O6 K1 O3 C48 152.6(3) 1_555 1_555 1_555 1_555 yes
O6 K1 O4 C49 -11.0(3) 1_555 1_555 1_555 1_555 yes
O6 K1 O4 C50 130.4(3) 1_555 1_555 1_555 1_555 yes
O6 K1 O5 C51 -160.7(3) 1_555 1_555 1_555 1_555 yes
O6 K1 O5 C52 -32.7(2) 1_555 1_555 1_555 1_555 yes
O6 K1 O7 C55 -84.2(3) 1_555 1_555 1_555 1_555 yes
O6 K1 O7 C56 124.8(2) 1_555 1_555 1_555 1_555 yes
O6 K1 O8 C57 -42.8(2) 1_555 1_555 1_555 1_555 yes
O6 K1 O8 C58 92.3(3) 1_555 1_555 1_555 1_555 yes
O7 K1 O1 C43 -122.5(2) 1_555 1_555 1_555 1_555 yes
O7 K1 O1 C44 95.8(2) 1_555 1_555 1_555 1_555 yes
O7 K1 O2 C45 -53.4(2) 1_555 1_555 1_555 1_555 yes
O7 K1 O2 C46 74.5(2) 1_555 1_555 1_555 1_555 yes
O7 K1 O3 C47 37.7(3) 1_555 1_555 1_555 1_555 yes
O7 K1 O3 C48 -138.8(3) 1_555 1_555 1_555 1_555 yes
O7 K1 O4 C49 125.8(3) 1_555 1_555 1_555 1_555 yes
O7 K1 O4 C50 -92.8(3) 1_555 1_555 1_555 1_555 yes
O7 K1 O5 C51 156.0(2) 1_555 1_555 1_555 1_555 yes
O7 K1 O5 C52 -75.9(2) 1_555 1_555 1_555 1_555 yes
O7 K1 O6 C53 146.4(2) 1_555 1_555 1_555 1_555 yes
O7 K1 O6 C54 4.4(2) 1_555 1_555 1_555 1_555 yes
O7 K1 O8 C57 23.3(2) 1_555 1_555 1_555 1_555 yes
O7 K1 O8 C58 158.4(3) 1_555 1_555 1_555 1_555 yes
O7 C56 C57 O8 61.0(4) 1_555 1_555 1_555 1_555 yes
O8 K1 O1 C43 -158.8(2) 1_555 1_555 1_555 1_555 yes
O8 K1 O1 C44 59.5(2) 1_555 1_555 1_555 1_555 yes
O8 K1 O2 C45 -112.7(2) 1_555 1_555 1_555 1_555 yes
O8 K1 O2 C46 15.2(2) 1_555 1_555 1_555 1_555 yes
O8 K1 O3 C47 78.5(3) 1_555 1_555 1_555 1_555 yes
O8 K1 O3 C48 -98.0(3) 1_555 1_555 1_555 1_555 yes
O8 K1 O4 C49 99.5(3) 1_555 1_555 1_555 1_555 yes
O8 K1 O4 C50 -119.1(3) 1_555 1_555 1_555 1_555 yes
O8 K1 O5 C51 -107.4(3) 1_555 1_555 1_555 1_555 yes
O8 K1 O5 C52 20.6(3) 1_555 1_555 1_555 1_555 yes
O8 K1 O6 C53 -160.8(2) 1_555 1_555 1_555 1_555 yes
O8 K1 O6 C54 57.2(2) 1_555 1_555 1_555 1_555 yes
O8 K1 O7 C55 158.8(3) 1_555 1_555 1_555 1_555 yes
O8 K1 O7 C56 7.8(2) 1_555 1_555 1_555 1_555 yes
N1 FE1 N2 C16 8.7(2) 1_555 1_555 1_555 1_555 yes
N1 FE1 N2 C19 -161.3(3) 1_555 1_555 1_555 1_555 yes
N1 FE1 N3 C30 10.9(2) 1_555 1_555 1_555 1_555 yes
N1 FE1 N3 C33 -164.1(3) 1_555 1_555 1_555 1_555 yes
N1 FE1 N4 C2 3.7(2) 1_555 1_555 1_555 1_555 yes
N1 FE1 N4 C5 -163.4(3) 1_555 1_555 1_555 1_555 yes
N1 C1 C2 N4 -34.8(3) 1_555 1_555 1_555 1_555 yes
N1 C1 C2 C3 154.3(3) 1_555 1_555 1_555 1_555 yes
N1 C15 C16 N2 -31.5(3) 1_555 1_555 1_555 1_555 yes
N1 C15 C16 C17 153.1(3) 1_555 1_555 1_555 1_555 yes
N1 C29 C30 N3 -29.6(4) 1_555 1_555 1_555 1_555 yes
N1 C29 C30 C31 155.5(3) 1_555 1_555 1_555 1_555 yes
N2 FE1 N1 C1 95.7(2) 1_555 1_555 1_555 1_555 yes
N2 FE1 N1 C15 -24.3(2) 1_555 1_555 1_555 1_555 yes
N2 FE1 N1 C29 -144.7(2) 1_555 1_555 1_555 1_555 yes
N2 FE1 N3 C30 88.1(2) 1_555 1_555 1_555 1_555 yes
N2 FE1 N3 C33 -87.0(3) 1_555 1_555 1_555 1_555 yes
N2 FE1 N4 C2 -74.6(2) 1_555 1_555 1_555 1_555 yes
N2 FE1 N4 C5 118.3(3) 1_555 1_555 1_555 1_555 yes
N2 C16 C17 C18 0.5(3) 1_555 1_555 1_555 1_555 yes
N2 C19 C18 C17 -0.6(3) 1_555 1_555 1_555 1_555 yes
N2 C19 C20 C21 120.9(3) 1_555 1_555 1_555 1_555 yes
N2 C19 C20 C25 -58.6(4) 1_555 1_555 1_555 1_555 yes
N3 FE1 N1 C1 -145.2(2) 1_555 1_555 1_555 1_555 yes
N3 FE1 N1 C15 94.9(2) 1_555 1_555 1_555 1_555 yes
N3 FE1 N1 C29 -25.6(2) 1_555 1_555 1_555 1_555 yes
N3 FE1 N2 C16 -68.2(2) 1_555 1_555 1_555 1_555 yes
N3 FE1 N2 C19 121.8(3) 1_555 1_555 1_555 1_555 yes
N3 FE1 N4 C2 79.7(2) 1_555 1_555 1_555 1_555 yes
N3 FE1 N4 C5 -87.4(3) 1_555 1_555 1_555 1_555 yes
N3 C30 C31 C32 -0.0(3) 1_555 1_555 1_555 1_555 yes
N3 C33 C32 C31 -1.4(3) 1_555 1_555 1_555 1_555 yes
N3 C33 C34 C35 135.7(3) 1_555 1_555 1_555 1_555 yes
N3 C33 C34 C39 -41.9(4) 1_555 1_555 1_555 1_555 yes
N4 FE1 N1 C1 -21.0(2) 1_555 1_555 1_555 1_555 yes
N4 FE1 N1 C15 -141.0(2) 1_555 1_555 1_555 1_555 yes
N4 FE1 N1 C29 98.6(2) 1_555 1_555 1_555 1_555 yes
N4 FE1 N2 C16 87.4(2) 1_555 1_555 1_555 1_555 yes
N4 FE1 N2 C19 -82.6(3) 1_555 1_555 1_555 1_555 yes
N4 FE1 N3 C30 -65.7(2) 1_555 1_555 1_555 1_555 yes
N4 FE1 N3 C33 119.3(3) 1_555 1_555 1_555 1_555 yes
N4 C2 C3 C4 -0.1(3) 1_555 1_555 1_555 1_555 yes
N4 C5 C4 C3 -0.5(3) 1_555 1_555 1_555 1_555 yes
N4 C5 C6 C7 107.7(3) 1_555 1_555 1_555 1_555 yes
N4 C5 C6 C11 -72.7(4) 1_555 1_555 1_555 1_555 yes
C1 N1 C15 C16 -80.2(3) 1_555 1_555 1_555 1_555 yes
C1 N1 C29 C30 149.1(2) 1_555 1_555 1_555 1_555 yes
C1 C2 N4 C5 -172.8(2) 1_555 1_555 1_555 1_555 yes
C1 C2 C3 C4 171.3(3) 1_555 1_555 1_555 1_555 yes
C2 N4 C5 C4 0.4(3) 1_555 1_555 1_555 1_555 yes
C2 N4 C5 C6 175.5(3) 1_555 1_555 1_555 1_555 yes
C2 C1 N1 C15 148.0(2) 1_555 1_555 1_555 1_555 yes
C2 C1 N1 C29 -81.4(3) 1_555 1_555 1_555 1_555 yes
C2 C3 C4 C5 0.4(4) 1_555 1_555 1_555 1_555 yes
C3 C2 N4 C5 -0.2(3) 1_555 1_555 1_555 1_555 yes
C3 C4 C5 C6 -175.1(3) 1_555 1_555 1_555 1_555 yes
C4 C5 C6 C7 -78.2(4) 1_555 1_555 1_555 1_555 yes
C4 C5 C6 C11 101.3(4) 1_555 1_555 1_555 1_555 yes
C5 C6 C7 C8 -178.9(3) 1_555 1_555 1_555 1_555 yes
C5 C6 C7 C12 -0.3(4) 1_555 1_555 1_555 1_555 yes
C5 C6 C11 C10 178.8(3) 1_555 1_555 1_555 1_555 yes
C5 C6 C11 C14 -2.0(4) 1_555 1_555 1_555 1_555 yes
C6 C7 C8 C9 -0.3(5) 1_555 1_555 1_555 1_555 yes
C6 C11 C10 C9 0.5(5) 1_555 1_555 1_555 1_555 yes
C7 C6 C11 C10 -1.6(4) 1_555 1_555 1_555 1_555 yes
C7 C6 C11 C14 177.6(3) 1_555 1_555 1_555 1_555 yes
C7 C8 C9 C10 -0.8(5) 1_555 1_555 1_555 1_555 yes
C7 C8 C9 C13 179.2(3) 1_555 1_555 1_555 1_555 yes
C8 C7 C6 C11 1.6(4) 1_555 1_555 1_555 1_555 yes
C8 C9 C10 C11 0.8(5) 1_555 1_555 1_555 1_555 yes
C9 C8 C7 C12 -178.9(3) 1_555 1_555 1_555 1_555 yes
C9 C10 C11 C14 -178.7(3) 1_555 1_555 1_555 1_555 yes
C11 C6 C7 C12 -179.9(3) 1_555 1_555 1_555 1_555 yes
C11 C10 C9 C13 -179.2(3) 1_555 1_555 1_555 1_555 yes
C15 N1 C29 C30 -80.5(3) 1_555 1_555 1_555 1_555 yes
C15 C16 N2 C19 -177.2(2) 1_555 1_555 1_555 1_555 yes
C15 C16 C17 C18 176.1(3) 1_555 1_555 1_555 1_555 yes
C16 N2 C19 C18 0.9(3) 1_555 1_555 1_555 1_555 yes
C16 N2 C19 C20 -177.7(3) 1_555 1_555 1_555 1_555 yes
C16 C15 N1 C29 149.5(2) 1_555 1_555 1_555 1_555 yes
C16 C17 C18 C19 0.1(3) 1_555 1_555 1_555 1_555 yes
C17 C16 N2 C19 -0.8(3) 1_555 1_555 1_555 1_555 yes
C17 C18 C19 C20 177.8(3) 1_555 1_555 1_555 1_555 yes
C18 C19 C20 C21 -57.4(4) 1_555 1_555 1_555 1_555 yes
C18 C19 C20 C25 123.1(3) 1_555 1_555 1_555 1_555 yes
C19 C20 C21 C22 -176.9(3) 1_555 1_555 1_555 1_555 yes
C19 C20 C21 C26 1.8(4) 1_555 1_555 1_555 1_555 yes
C19 C20 C25 C24 176.1(3) 1_555 1_555 1_555 1_555 yes
C19 C20 C25 C28 -8.5(4) 1_555 1_555 1_555 1_555 yes
C20 C21 C22 C23 0.4(5) 1_555 1_555 1_555 1_555 yes
C20 C25 C24 C23 1.3(5) 1_555 1_555 1_555 1_555 yes
C21 C20 C25 C24 -3.5(4) 1_555 1_555 1_555 1_555 yes
C21 C20 C25 C28 171.9(2) 1_555 1_555 1_555 1_555 yes
C21 C22 C23 C24 -2.7(5) 1_555 1_555 1_555 1_555 yes
C21 C22 C23 C27 179.0(3) 1_555 1_555 1_555 1_555 yes
C22 C21 C20 C25 2.6(4) 1_555 1_555 1_555 1_555 yes
C22 C23 C24 C25 1.8(5) 1_555 1_555 1_555 1_555 yes
C23 C22 C21 C26 -178.3(3) 1_555 1_555 1_555 1_555 yes
C23 C24 C25 C28 -174.1(3) 1_555 1_555 1_555 1_555 yes
C25 C20 C21 C26 -178.7(3) 1_555 1_555 1_555 1_555 yes
C25 C24 C23 C27 -179.9(3) 1_555 1_555 1_555 1_555 yes
C29 C30 N3 C33 -176.6(2) 1_555 1_555 1_555 1_555 yes
C29 C30 C31 C32 175.2(3) 1_555 1_555 1_555 1_555 yes
C30 N3 C33 C32 1.4(3) 1_555 1_555 1_555 1_555 yes
C30 N3 C33 C34 -176.6(2) 1_555 1_555 1_555 1_555 yes
C30 C31 C32 C33 0.9(3) 1_555 1_555 1_555 1_555 yes
C31 C30 N3 C33 -0.8(3) 1_555 1_555 1_555 1_555 yes
C31 C32 C33 C34 176.4(3) 1_555 1_555 1_555 1_555 yes
C32 C33 C34 C35 -41.8(4) 1_555 1_555 1_555 1_555 yes
C32 C33 C34 C39 140.6(3) 1_555 1_555 1_555 1_555 yes
C33 C34 C35 C36 -176.3(3) 1_555 1_555 1_555 1_555 yes
C33 C34 C35 C40 4.0(4) 1_555 1_555 1_555 1_555 yes
C33 C34 C39 C38 175.6(3) 1_555 1_555 1_555 1_555 yes
C33 C34 C39 C42 -4.2(4) 1_555 1_555 1_555 1_555 yes
C34 C35 C36 C37 0.2(4) 1_555 1_555 1_555 1_555 yes
C34 C39 C38 C37 1.2(4) 1_555 1_555 1_555 1_555 yes
C35 C34 C39 C38 -2.2(4) 1_555 1_555 1_555 1_555 yes
C35 C34 C39 C42 178.0(3) 1_555 1_555 1_555 1_555 yes
C35 C36 C37 C38 -1.1(4) 1_555 1_555 1_555 1_555 yes
C35 C36 C37 C41 178.1(3) 1_555 1_555 1_555 1_555 yes
C36 C35 C34 C39 1.5(4) 1_555 1_555 1_555 1_555 yes
C36 C37 C38 C39 0.4(4) 1_555 1_555 1_555 1_555 yes
C37 C36 C35 C40 179.9(3) 1_555 1_555 1_555 1_555 yes
C37 C38 C39 C42 -179.0(3) 1_555 1_555 1_555 1_555 yes
C39 C34 C35 C40 -178.2(3) 1_555 1_555 1_555 1_555 yes
C39 C38 C37 C41 -178.9(3) 1_555 1_555 1_555 1_555 yes
C43 O1 C44 C45 178.9(3) 1_555 1_555 1_555 1_555 yes
C44 C45 O2 C46 174.3(3) 1_555 1_555 1_555 1_555 yes
C47 O3 C48 C49 171.7(4) 1_555 1_555 1_555 1_555 yes
C48 C49 O4 C50 -177.2(4) 1_555 1_555 1_555 1_555 yes
C51 O5 C52 C53 -166.6(3) 1_555 1_555 1_555 1_555 yes
C52 C53 O6 C54 175.1(3) 1_555 1_555 1_555 1_555 yes
C55 O7 C56 C57 168.8(3) 1_555 1_555 1_555 1_555 yes
C56 C57 O8 C58 169.2(3) 1_555 1_555 1_555 1_555 yes
